data_7701780
loop_
_publ_author_name
'Arp, Fabian F.'
'Bhuvanesh, Nattamai'
'Bl\"umel, Janet'

_publ_section_title
;
 Hydrogen peroxide adducts of triarylphosphine oxides.
;
_journal_issue 38
_journal_name_full 'Dalton transactions (Cambridge, England : 2003)'
_journal_page_first 14312
_journal_page_last 14325
_journal_paper_doi 10.1039/c9dt03070k
_journal_volume 48
_journal_year 2019
_chemical_formula_moiety 'C20 H19 O P, H2 O2'
_chemical_formula_sum 'C20 H21 O3 P'
_chemical_formula_weight 340.34
_space_group_crystal_system monoclinic
_space_group_IT_number 14
_space_group_name_Hall '-P 2ybc'
_space_group_name_H-M_alt 'P 1 21/c 1'
_atom_sites_solution_hydrogens mixed
_atom_sites_solution_primary direct
_audit_creation_date 2016-06-27
_audit_creation_method
;
Olex2 1.2-beta
(compiled 2016.02.19 svn.r3266 for OlexSys, GUI svn.r5155)
;
_audit_update_record
;
2019-02-20 deposited with the CCDC.	2019-08-27 downloaded from the CCDC.
;
_cell_angle_alpha 90
_cell_angle_beta 100.431(2)
_cell_angle_gamma 90
_cell_formula_units_Z 4
_cell_length_a 8.9873(5)
_cell_length_b 15.7070(7)
_cell_length_c 12.4419(6)
_cell_measurement_reflns_used 9729
_cell_measurement_temperature 100.0
_cell_measurement_theta_max 27.577
_cell_measurement_theta_min 2.594
_cell_volume 1727.32(15)
_computing_molecular_graphics 'Olex2 (Dolomanov et al., 2009)'
_computing_publication_material 'Olex2 (Dolomanov et al., 2009)'
_computing_structure_refinement 'ShelXL (Sheldrick, 2015)'
_computing_structure_solution 'ShelXT (Sheldrick, 2015)'
_diffrn_ambient_temperature 100.0
_diffrn_measured_fraction_theta_full 1.000
_diffrn_measured_fraction_theta_max 0.994
_diffrn_measurement_device_type 'Bruker APEX-II CCD'
_diffrn_measurement_method '\f and \w scans'
_diffrn_radiation_type MoK\a
_diffrn_radiation_wavelength 0.71073
_diffrn_reflns_av_R_equivalents 0.0626
_diffrn_reflns_av_unetI/netI 0.0291
_diffrn_reflns_Laue_measured_fraction_full 1.000
_diffrn_reflns_Laue_measured_fraction_max 0.994
_diffrn_reflns_limit_h_max 11
_diffrn_reflns_limit_h_min -11
_diffrn_reflns_limit_k_max 20
_diffrn_reflns_limit_k_min -20
_diffrn_reflns_limit_l_max 16
_diffrn_reflns_limit_l_min -16
_diffrn_reflns_number 68772
_diffrn_reflns_point_group_measured_fraction_full 1.000
_diffrn_reflns_point_group_measured_fraction_max 0.994
_diffrn_reflns_theta_full 26.000
_diffrn_reflns_theta_max 27.628
_diffrn_reflns_theta_min 2.110
_diffrn_standards_number 0
_exptl_absorpt_coefficient_mu 0.174
_exptl_absorpt_correction_T_max 0.7411
_exptl_absorpt_correction_T_min 0.6956
_exptl_absorpt_correction_type multi-scan
_exptl_absorpt_process_details
;
SADABS-2014/3 (Bruker,2014/3) was used for absorption correction.
wR2(int) was 0.1232 before and 0.0625 after correction.
The Ratio of minimum to maximum transmission is 0.9386.
The \l/2 correction factor is Not present.
;
_exptl_crystal_colour colourless
_exptl_crystal_colour_primary colourless
_exptl_crystal_density_diffrn 1.309
_exptl_crystal_description block
_exptl_crystal_F_000 720
_exptl_crystal_size_max 0.233
_exptl_crystal_size_mid 0.142
_exptl_crystal_size_min 0.133
_refine_diff_density_max 0.494
_refine_diff_density_min -0.444
_refine_diff_density_rms 0.065
_refine_ls_extinction_method none
_refine_ls_goodness_of_fit_ref 1.100
_refine_ls_hydrogen_treatment mixed
_refine_ls_matrix_type full
_refine_ls_number_parameters 239
_refine_ls_number_reflns 4000
_refine_ls_number_restraints 42
_refine_ls_restrained_S_all 1.096
_refine_ls_R_factor_all 0.0754
_refine_ls_R_factor_gt 0.0550
_refine_ls_shift/su_max 0.000
_refine_ls_shift/su_mean 0.000
_refine_ls_structure_factor_coef Fsqd
_refine_ls_weighting_details 'w=1/[\s^2^(Fo^2^)+(0.0461P)^2^+1.8142P] where P=(Fo^2^+2Fc^2^)/3'
_refine_ls_weighting_scheme calc
_refine_ls_wR_factor_gt 0.1221
_refine_ls_wR_factor_ref 0.1325
_reflns_Friedel_coverage 0.000
_reflns_number_gt 3096
_reflns_number_total 4000
_reflns_threshold_expression 'I > 2\s(I)'
_cod_data_source_file c9dt03070k2.cif
_cod_data_source_block ffe010
_cod_database_code 7701780
_shelx_space_group_comment
;
The symmetry employed for this shelxl refinement is uniquely defined
by the following loop, which should always be used as a source of
symmetry information in preference to the above space-group names.
They are only intended as comments.
;
_shelx_estimated_absorpt_t_max 0.977
_shelx_estimated_absorpt_t_min 0.961
_olex2_refinement_description
;
1. Fixed Uiso
 At 1.2 times of:
  All C(H) groups
 At 1.5 times of:
  All C(H,H,H) groups, All O(H) groups
2. Uiso/Uaniso restraints and constraints
O2 \\sim O3 \\sim O2A \\sim O3A: within 2A with sigma of 0.04 and sigma for
terminal atoms of 0.08
3. Rigid body (RIGU) restrains
 O2, O3, O2A, O3A
 with sigma for 1-2 distances of 0.004 and sigma for 1-3 distances of 0.004
4. Others
 Sof(O2A)=Sof(H2A)=Sof(O3A)=Sof(H3AA)=1-FVAR(1)
 Sof(O2)=Sof(H2)=Sof(O3)=Sof(H3A)=FVAR(1)
5.a Riding coordinates:
 O2(H2), O3(H3A), O2A(H2A), O3A(H3AA)
5.b Aromatic/amide H refined with riding coordinates:
 C3(H3), C4(H4), C5(H5), C6(H6), C9(H9), C10(H10), C11(H11), C12(H12),
 C13(H13), C16(H16), C17(H17), C18(H18), C19(H19)
5.c Idealised Me refined as rotating group:
 C7(H7A,H7B,H7C), C20(H20A,H20B,H20C)
;
_shelx_shelxl_version_number 2014/7
_olex2_submission_special_instructions 'No special instructions were received'

loop_
_space_group_symop_operation_xyz
'x, y, z'
'-x, y+1/2, -z+1/2'
'-x, -y, -z'
'x, -y-1/2, z-1/2'

loop_
_atom_site_label
_atom_site_type_symbol
_atom_site_fract_x
_atom_site_fract_y
_atom_site_fract_z
_atom_site_U_iso_or_equiv
_atom_site_adp_type
_atom_site_occupancy
_atom_site_site_symmetry_order
_atom_site_calc_flag
_atom_site_refinement_flags_posn
_atom_site_refinement_flags_adp
_atom_site_refinement_flags_occupancy
_atom_site_disorder_assembly
_atom_site_disorder_group
P1 P 0.67811(6) 0.50012(3) 0.25155(4) 0.01983(15) Uani 1 1 d . . . . .
O1 O 0.77299(17) 0.50161(9) 0.36434(12) 0.0258(3) Uani 1 1 d . . . . .
C1 C 0.4803(2) 0.52188(13) 0.24852(17) 0.0231(4) Uani 1 1 d . . . . .
C2 C 0.3996(3) 0.47961(14) 0.31961(18) 0.0279(5) Uani 1 1 d . . . . .
C3 C 0.2476(3) 0.50022(16) 0.3133(2) 0.0353(6) Uani 1 1 d . . . . .
H3 H 0.1913 0.4731 0.3613 0.042 Uiso 1 1 calc R . . . .
C4 C 0.1763(3) 0.55978(17) 0.2382(2) 0.0383(6) Uani 1 1 d . . . . .
H4 H 0.0726 0.5730 0.2357 0.046 Uiso 1 1 calc R . . . .
C5 C 0.2553(3) 0.59958(16) 0.1676(2) 0.0345(6) Uani 1 1 d . . . . .
H5 H 0.2063 0.6397 0.1159 0.041 Uiso 1 1 calc R . . . .
C6 C 0.4065(2) 0.58070(14) 0.17264(17) 0.0271(5) Uani 1 1 d . . . . .
H6 H 0.4612 0.6080 0.1239 0.033 Uiso 1 1 calc R . . . .
C7 C 0.4712(3) 0.41322(15) 0.4008(2) 0.0350(5) Uani 1 1 d . . . . .
H7A H 0.5031 0.3644 0.3614 0.053 Uiso 1 1 calc GR . . . .
H7B H 0.3975 0.3944 0.4450 0.053 Uiso 1 1 calc GR . . . .
H7C H 0.5594 0.4378 0.4485 0.053 Uiso 1 1 calc GR . . . .
C8 C 0.6847(2) 0.39713(12) 0.18821(17) 0.0212(4) Uani 1 1 d . . . . .
C9 C 0.5603(2) 0.36450(13) 0.11765(17) 0.0245(4) Uani 1 1 d . . . . .
H9 H 0.4683 0.3957 0.1035 0.029 Uiso 1 1 calc R . . . .
C10 C 0.5707(3) 0.28587(14) 0.06768(18) 0.0296(5) Uani 1 1 d . . . . .
H10 H 0.4856 0.2633 0.0196 0.035 Uiso 1 1 calc R . . . .
C11 C 0.7051(3) 0.24063(14) 0.08806(19) 0.0309(5) Uani 1 1 d . . . . .
H11 H 0.7122 0.1873 0.0534 0.037 Uiso 1 1 calc R . . . .
C12 C 0.8288(3) 0.27276(14) 0.1586(2) 0.0316(5) Uani 1 1 d . . . . .
H12 H 0.9204 0.2412 0.1729 0.038 Uiso 1 1 calc R . . . .
C13 C 0.8198(3) 0.35082(14) 0.2087(2) 0.0293(5) Uani 1 1 d . . . . .
H13 H 0.9053 0.3729 0.2569 0.035 Uiso 1 1 calc R . . . .
C14 C 0.7467(2) 0.57621(13) 0.16205(16) 0.0219(4) Uani 1 1 d . . . . .
C15 C 0.7632(2) 0.66358(13) 0.19056(17) 0.0257(5) Uani 1 1 d . . . . .
C16 C 0.8321(3) 0.71695(14) 0.12453(19) 0.0296(5) Uani 1 1 d . . . . .
H16 H 0.8441 0.7756 0.1428 0.035 Uiso 1 1 calc R . . . .
C17 C 0.8836(3) 0.68715(14) 0.03323(19) 0.0305(5) Uani 1 1 d . . . . .
H17 H 0.9325 0.7248 -0.0091 0.037 Uiso 1 1 calc R . . . .
C18 C 0.8638(2) 0.60226(15) 0.00366(18) 0.0281(5) Uani 1 1 d . . . . .
H18 H 0.8964 0.5817 -0.0601 0.034 Uiso 1 1 calc R . . . .
C19 C 0.7957(2) 0.54723(13) 0.06807(17) 0.0238(4) Uani 1 1 d . . . . .
H19 H 0.7823 0.4890 0.0478 0.029 Uiso 1 1 calc R . . . .
C20 C 0.7072(3) 0.70110(15) 0.2871(2) 0.0372(6) Uani 1 1 d . . . . .
H20A H 0.5963 0.6996 0.2738 0.056 Uiso 1 1 calc GR . . . .
H20B H 0.7418 0.7602 0.2976 0.056 Uiso 1 1 calc GR . . . .
H20C H 0.7468 0.6679 0.3527 0.056 Uiso 1 1 calc GR . . . .
O2 O 1.0779(7) 0.3958(2) 0.4790(3) 0.0356(12) Uani 0.541(10) 1 d . U P A 1
H2 H 1.1249 0.4281 0.5285 0.053 Uiso 0.541(10) 1 d R . P A 1
O3 O 0.9303(6) 0.3835(3) 0.5056(5) 0.0391(14) Uani 0.541(10) 1 d . U P A 1
H3A H 0.8822 0.4197 0.4619 0.059 Uiso 0.541(10) 1 d R . P A 1
O2A O 0.9930(8) 0.3911(3) 0.5660(7) 0.0508(18) Uani 0.459(10) 1 d . U P A 2
H2A H 1.0664 0.4248 0.5873 0.076 Uiso 0.459(10) 1 d R . P A 2
O3A O 0.9908(10) 0.3855(3) 0.4599(6) 0.0487(18) Uani 0.459(10) 1 d . U P A 2
H3AA H 0.9244 0.4209 0.4300 0.06(2) Uiso 0.459(10) 1 d R . P A 2

loop_
_atom_site_aniso_label
_atom_site_aniso_U_11
_atom_site_aniso_U_22
_atom_site_aniso_U_33
_atom_site_aniso_U_23
_atom_site_aniso_U_13
_atom_site_aniso_U_12
P1 0.0184(3) 0.0178(2) 0.0213(3) -0.0015(2) -0.00186(19) 0.0032(2)
O1 0.0271(8) 0.0225(7) 0.0240(8) -0.0004(6) -0.0054(6) 0.0025(6)
C1 0.0206(10) 0.0232(10) 0.0240(10) -0.0068(8) -0.0002(8) 0.0032(8)
C2 0.0284(12) 0.0268(11) 0.0277(11) -0.0091(9) 0.0031(9) 0.0000(9)
C3 0.0276(12) 0.0398(13) 0.0395(14) -0.0153(11) 0.0090(10) -0.0038(11)
C4 0.0203(12) 0.0442(14) 0.0473(15) -0.0213(12) -0.0024(10) 0.0074(10)
C5 0.0259(12) 0.0405(14) 0.0327(13) -0.0116(10) -0.0065(10) 0.0103(10)
C6 0.0256(11) 0.0298(11) 0.0236(11) -0.0052(9) -0.0020(9) 0.0067(9)
C7 0.0425(14) 0.0297(12) 0.0348(13) 0.0012(10) 0.0124(11) -0.0004(11)
C8 0.0211(10) 0.0176(9) 0.0242(10) 0.0017(8) 0.0018(8) 0.0006(8)
C9 0.0229(11) 0.0219(10) 0.0264(11) 0.0002(8) -0.0021(8) 0.0026(8)
C10 0.0358(13) 0.0251(11) 0.0247(11) -0.0015(9) -0.0025(9) -0.0054(9)
C11 0.0438(14) 0.0174(10) 0.0322(12) -0.0006(9) 0.0087(10) 0.0029(9)
C12 0.0308(13) 0.0211(11) 0.0429(13) 0.0004(9) 0.0069(10) 0.0062(9)
C13 0.0219(11) 0.0234(11) 0.0409(13) -0.0015(9) 0.0016(9) 0.0016(9)
C14 0.0174(10) 0.0216(10) 0.0235(10) 0.0001(8) -0.0049(8) 0.0027(8)
C15 0.0265(11) 0.0211(10) 0.0262(11) -0.0022(8) -0.0038(9) 0.0025(8)
C16 0.0272(12) 0.0189(10) 0.0375(13) 0.0024(9) -0.0075(10) 0.0015(9)
C17 0.0262(12) 0.0298(12) 0.0327(12) 0.0092(10) -0.0021(9) -0.0017(9)
C18 0.0211(11) 0.0341(12) 0.0278(11) 0.0008(9) 0.0008(9) 0.0011(9)
C19 0.0191(10) 0.0217(10) 0.0280(11) -0.0014(8) -0.0027(8) 0.0011(8)
C20 0.0546(16) 0.0213(11) 0.0341(13) -0.0041(9) 0.0039(12) 0.0039(11)
O2 0.031(3) 0.0356(19) 0.041(2) -0.0070(14) 0.0074(17) -0.0024(17)
O3 0.040(3) 0.040(2) 0.036(3) 0.0130(18) 0.003(2) -0.0015(18)
O2A 0.042(3) 0.043(3) 0.067(4) 0.004(2) 0.008(3) -0.009(2)
O3A 0.035(4) 0.032(2) 0.082(4) 0.012(2) 0.021(3) 0.013(3)

loop_
_atom_type_symbol
_atom_type_description
_atom_type_scat_dispersion_real
_atom_type_scat_dispersion_imag
_atom_type_scat_source
C C 0.0033 0.0016 'International Tables Vol C Tables 4.2.6.8 and 6.1.1.4'
H H 0.0000 0.0000 'International Tables Vol C Tables 4.2.6.8 and 6.1.1.4'
O O 0.0106 0.0060 'International Tables Vol C Tables 4.2.6.8 and 6.1.1.4'
P P 0.1023 0.0942 'International Tables Vol C Tables 4.2.6.8 and 6.1.1.4'

loop_
_geom_angle_atom_site_label_1
_geom_angle_atom_site_label_2
_geom_angle_atom_site_label_3
_geom_angle
O1 P1 C1 113.99(9)
O1 P1 C8 111.30(9)
O1 P1 C14 111.33(9)
C1 P1 C8 105.71(9)
C1 P1 C14 107.78(10)
C8 P1 C14 106.28(9)
C2 C1 P1 121.03(16)
C6 C1 P1 118.96(17)
C6 C1 C2 120.0(2)
C1 C2 C7 122.7(2)
C3 C2 C1 117.9(2)
C3 C2 C7 119.5(2)
C2 C3 H3 119.3
C2 C3 C4 121.4(2)
C4 C3 H3 119.3
C3 C4 H4 119.8
C5 C4 C3 120.4(2)
C5 C4 H4 119.8
C4 C5 H5 120.3
C4 C5 C6 119.4(2)
C6 C5 H5 120.3
C1 C6 H6 119.5
C5 C6 C1 121.0(2)
C5 C6 H6 119.5
C2 C7 H7A 109.5
C2 C7 H7B 109.5
C2 C7 H7C 109.5
H7A C7 H7B 109.5
H7A C7 H7C 109.5
H7B C7 H7C 109.5
C9 C8 P1 121.37(16)
C9 C8 C13 119.75(19)
C13 C8 P1 118.85(16)
C8 C9 H9 120.1
C8 C9 C10 119.9(2)
C10 C9 H9 120.1
C9 C10 H10 120.0
C11 C10 C9 120.0(2)
C11 C10 H10 120.0
C10 C11 H11 119.9
C12 C11 C10 120.3(2)
C12 C11 H11 119.9
C11 C12 H12 119.9
C11 C12 C13 120.3(2)
C13 C12 H12 119.9
C8 C13 H13 120.1
C12 C13 C8 119.9(2)
C12 C13 H13 120.1
C15 C14 P1 121.00(16)
C19 C14 P1 119.47(16)
C19 C14 C15 119.3(2)
C14 C15 C20 123.0(2)
C16 C15 C14 118.1(2)
C16 C15 C20 118.9(2)
C15 C16 H16 119.0
C17 C16 C15 122.0(2)
C17 C16 H16 119.0
C16 C17 H17 120.1
C16 C17 C18 119.8(2)
C18 C17 H17 120.1
C17 C18 H18 120.2
C17 C18 C19 119.5(2)
C19 C18 H18 120.2
C14 C19 H19 119.4
C18 C19 C14 121.1(2)
C18 C19 H19 119.4
C15 C20 H20A 109.5
C15 C20 H20B 109.5
C15 C20 H20C 109.5
H20A C20 H20B 109.5
H20A C20 H20C 109.5
H20B C20 H20C 109.5
O3 O2 H2 105.8
O2 O3 H3A 98.4
O3A O2A H2A 102.9
O2A O3A H3AA 106.0

loop_
_geom_bond_atom_site_label_1
_geom_bond_atom_site_label_2
_geom_bond_distance
P1 O1 1.5045(15)
P1 C1 1.804(2)
P1 C8 1.805(2)
P1 C14 1.816(2)
C1 C2 1.408(3)
C1 C6 1.399(3)
C2 C3 1.393(3)
C2 C7 1.512(3)
C3 H3 0.9500
C3 C4 1.394(4)
C4 H4 0.9500
C4 C5 1.376(4)
C5 H5 0.9500
C5 C6 1.381(3)
C6 H6 0.9500
C7 H7A 0.9800
C7 H7B 0.9800
C7 H7C 0.9800
C8 C9 1.388(3)
C8 C13 1.399(3)
C9 H9 0.9500
C9 C10 1.393(3)
C10 H10 0.9500
C10 C11 1.384(3)
C11 H11 0.9500
C11 C12 1.382(3)
C12 H12 0.9500
C12 C13 1.384(3)
C13 H13 0.9500
C14 C15 1.419(3)
C14 C19 1.398(3)
C15 C16 1.395(3)
C15 C20 1.504(3)
C16 H16 0.9500
C16 C17 1.384(3)
C17 H17 0.9500
C17 C18 1.386(3)
C18 H18 0.9500
C18 C19 1.393(3)
C19 H19 0.9500
C20 H20A 0.9800
C20 H20B 0.9800
C20 H20C 0.9800
O2 H2 0.8499
O2 O3 1.437(9)
O3 H3A 0.8499
O2A H2A 0.8502
O2A O3A 1.320(12)
O3A H3AA 0.8501

loop_
_geom_hbond_atom_site_label_D
_geom_hbond_atom_site_label_H
_geom_hbond_atom_site_label_A
_geom_hbond_distance_DH
_geom_hbond_distance_HA
_geom_hbond_distance_DA
_geom_hbond_angle_DHA
_geom_hbond_site_symmetry_A
O2 H2 O1 0.85 1.84 2.692(5) 179.8 3_766
O3 H3A O1 0.85 1.91 2.763(5) 179.6 .
O2A H2A O1 0.85 1.86 2.712(7) 179.3 3_766
O3A H3AA O1 0.85 1.93 2.781(6) 179.1 .

loop_
_geom_torsion_atom_site_label_1
_geom_torsion_atom_site_label_2
_geom_torsion_atom_site_label_3
_geom_torsion_atom_site_label_4
_geom_torsion
P1 C1 C2 C3 179.42(16)
P1 C1 C2 C7 -1.0(3)
P1 C1 C6 C5 -179.77(17)
P1 C8 C9 C10 178.13(16)
P1 C8 C13 C12 -178.21(18)
P1 C14 C15 C16 172.98(16)
P1 C14 C15 C20 -8.2(3)
P1 C14 C19 C18 -173.16(16)
O1 P1 C1 C2 -48.5(2)
O1 P1 C1 C6 132.65(16)
O1 P1 C8 C9 146.32(17)
O1 P1 C8 C13 -35.6(2)
O1 P1 C14 C15 -55.58(19)
O1 P1 C14 C19 119.17(16)
C1 P1 C8 C9 22.1(2)
C1 P1 C8 C13 -159.82(18)
C1 P1 C14 C15 70.12(18)
C1 P1 C14 C19 -115.14(17)
C1 C2 C3 C4 0.9(3)
C2 C1 C6 C5 1.4(3)
C2 C3 C4 C5 0.3(4)
C3 C4 C5 C6 -0.7(3)
C4 C5 C6 C1 -0.1(3)
C6 C1 C2 C3 -1.7(3)
C6 C1 C2 C7 177.9(2)
C7 C2 C3 C4 -178.7(2)
C8 P1 C1 C2 74.06(18)
C8 P1 C1 C6 -104.79(17)
C8 P1 C14 C15 -176.93(16)
C8 P1 C14 C19 -2.19(19)
C8 C9 C10 C11 -0.3(3)
C9 C8 C13 C12 -0.1(3)
C9 C10 C11 C12 0.6(3)
C10 C11 C12 C13 -0.6(4)
C11 C12 C13 C8 0.4(4)
C13 C8 C9 C10 0.0(3)
C14 P1 C1 C2 -172.61(16)
C14 P1 C1 C6 8.55(19)
C14 P1 C8 C9 -92.32(19)
C14 P1 C8 C13 85.81(19)
C14 C15 C16 C17 0.2(3)
C15 C14 C19 C18 1.7(3)
C15 C16 C17 C18 1.6(3)
C16 C17 C18 C19 -1.7(3)
C17 C18 C19 C14 0.1(3)
C19 C14 C15 C16 -1.8(3)
C19 C14 C15 C20 177.0(2)
C20 C15 C16 C17 -178.7(2)
